data_7032540
loop_
_publ_author_name
'Grzywa, Maciej'
'Ge\&sner, Christof'
'Bredenk\"otter, Bj\"orn'
'Denysenko, Dmytro'
'van Leusen, Jan'
'K\"ogerler, Paul'
'Klemm, Elias'
'Volkmer, Dirk'

_publ_section_title
;
 Coordination frameworks assembled from Cu(II) ions and H2-1,3-bdpb
 ligands: X-ray and magneto structural investigations, and catalytic
 activity in the aerobic oxidation of tetralin.
;
_journal_issue 44
_journal_name_full 'Dalton transactions (Cambridge, England : 2003)'
_journal_page_first 16846
_journal_page_last 16856
_journal_paper_doi 10.1039/c4dt01880j
_journal_volume 43
_journal_year 2014
_chemical_formula_sum 'C16 H18 Cl Cu N4'
_chemical_formula_weight 365.33
_chemical_name_systematic
; 
 ? 
;
_space_group_IT_number 62
_symmetry_cell_setting orthorhombic
_symmetry_space_group_name_Hall '-P 2ac 2n'
_symmetry_space_group_name_H-M 'P n m a'
_atom_sites_solution_hydrogens geom
_atom_sites_solution_primary direct
_atom_sites_solution_secondary difmap
_audit_creation_method SHELXL-97
_cell_angle_alpha 90.00
_cell_angle_beta 90.00
_cell_angle_gamma 90.00
_cell_formula_units_Z 4
_cell_length_a 6.1784(8)
_cell_length_b 12.9041(17)
_cell_length_c 19.866(3)
_cell_measurement_reflns_used 7845
_cell_measurement_temperature 100(2)
_cell_measurement_theta_max 31.70
_cell_measurement_theta_min 3.16
_cell_volume 1583.9(4)
_computing_cell_refinement 'Bruker SAINT'
_computing_data_collection 'Bruker APEX2'
_computing_data_reduction 'Bruker SAINT'
_computing_molecular_graphics Mercury
_computing_publication_material Word
_computing_structure_refinement 'SHELXL-97 (Sheldrick, 1997)'
_computing_structure_solution 'SHELXS-97 (Sheldrick, 1990)'
_diffrn_ambient_temperature 100(2)
_diffrn_measured_fraction_theta_full 0.996
_diffrn_measured_fraction_theta_max 0.996
_diffrn_measurement_device_type 'Bruker D8 Venture'
_diffrn_measurement_method '\f and \w scans'
_diffrn_radiation_monochromator graphite
_diffrn_radiation_source 'fine-focus sealed tube'
_diffrn_radiation_type MoK\a
_diffrn_radiation_wavelength 0.71073
_diffrn_reflns_av_R_equivalents 0.0391
_diffrn_reflns_av_sigmaI/netI 0.0222
_diffrn_reflns_limit_h_max 7
_diffrn_reflns_limit_h_min -7
_diffrn_reflns_limit_k_max 15
_diffrn_reflns_limit_k_min -15
_diffrn_reflns_limit_l_max 23
_diffrn_reflns_limit_l_min -19
_diffrn_reflns_number 12815
_diffrn_reflns_theta_full 25.00
_diffrn_reflns_theta_max 25.00
_diffrn_reflns_theta_min 3.16
_exptl_absorpt_coefficient_mu 1.549
_exptl_absorpt_correction_T_max 0.7465
_exptl_absorpt_correction_T_min 0.6194
_exptl_absorpt_correction_type multi-scan
_exptl_absorpt_process_details 'SADABS V2012/1 (Bruker AXS Inc.)'
_exptl_crystal_colour colorless
_exptl_crystal_density_diffrn 1.532
_exptl_crystal_density_method 'not measured'
_exptl_crystal_description block
_exptl_crystal_F_000 752
_exptl_crystal_size_max 0.05
_exptl_crystal_size_mid 0.04
_exptl_crystal_size_min 0.04
_refine_diff_density_max 0.448
_refine_diff_density_min -0.441
_refine_diff_density_rms 0.086
_refine_ls_extinction_method none
_refine_ls_goodness_of_fit_ref 1.140
_refine_ls_hydrogen_treatment constr
_refine_ls_matrix_type full
_refine_ls_number_parameters 106
_refine_ls_number_reflns 1460
_refine_ls_number_restraints 0
_refine_ls_restrained_S_all 1.140
_refine_ls_R_factor_all 0.0530
_refine_ls_R_factor_gt 0.0440
_refine_ls_shift/su_max 0.001
_refine_ls_shift/su_mean 0.000
_refine_ls_structure_factor_coef Fsqd
_refine_ls_weighting_details 'calc w=1/[\s^2^(Fo^2^)+(0.0571P)^2^+3.2042P] where P=(Fo^2^+2Fc^2^)/3'
_refine_ls_weighting_scheme calc
_refine_ls_wR_factor_gt 0.1184
_refine_ls_wR_factor_ref 0.1243
_reflns_number_gt 1265
_reflns_number_total 1460
_reflns_threshold_expression >2sigma(I)
_cod_data_source_file c4dt01880j2.cif
_cod_data_source_block CuICl(H2-1,3-bdpb)
_cod_depositor_comments
;
The following automatic conversions were performed:

'_symmetry_cell_setting' value 'Orthorhombic' changed to
'orthorhombic' according to
/usr/data/users/saulius/crontab/automatic-downloads/rss-feeds/RSC/lib/dictionaries/cif_core.dic
dictionary named 'cif_core.dic' version 2.4.2 from 2011-04-26.

Automatic conversion script
Id: cif_fix_values 2281 2013-09-26 08:29:07Z andrius 

 Adding full bibliography for 7032538--7032540.cif.
;
_cod_original_cell_volume 1583.8(4)
_cod_database_code 7032540

loop_
_symmetry_equiv_pos_as_xyz
'x, y, z'
'x+1/2, -y+1/2, -z+1/2'
'-x, y+1/2, -z'
'-x+1/2, -y, z+1/2'
'-x, -y, -z'
'-x-1/2, y-1/2, z-1/2'
'x, -y-1/2, z'
'x-1/2, y, -z-1/2'

loop_
_atom_site_label
_atom_site_type_symbol
_atom_site_fract_x
_atom_site_fract_y
_atom_site_fract_z
_atom_site_U_iso_or_equiv
_atom_site_adp_type
_atom_site_occupancy
_atom_site_symmetry_multiplicity
_atom_site_calc_flag
_atom_site_refinement_flags
Cu1 Cu 0.66323(11) 1.2500 0.67777(3) 0.0353(3) Uani 1 2 d S
Cl1 Cl 1.0474(2) 1.2500 0.69987(6) 0.0311(3) Uani 1 2 d S
N1 N 0.5750(5) 1.1085(2) 0.65284(15) 0.0309(7) Uani 1 1 d .
C1 C 0.3707(6) 0.9660(3) 0.66173(19) 0.0309(8) Uani 1 1 d .
N2 N 0.3993(5) 1.0645(2) 0.68183(16) 0.0334(7) Uani 1 1 d .
H2 H 0.3139 1.0966 0.7105 0.040 Uiso 1 1 calc R
C2 C 0.5384(6) 0.9435(2) 0.61793(17) 0.0266(7) Uani 1 1 d .
C3 C 0.6595(5) 1.0358(3) 0.61398(17) 0.0274(8) Uani 1 1 d .
C4 C 0.1825(7) 0.9044(3) 0.6867(2) 0.0465(11) Uani 1 1 d .
H4A H 0.0963 0.9469 0.7176 0.070 Uiso 1 1 calc R
H4B H 0.2352 0.8428 0.7104 0.070 Uiso 1 1 calc R
H4C H 0.0926 0.8831 0.6485 0.070 Uiso 1 1 calc R
C5 C 0.8557(6) 1.0598(3) 0.5731(2) 0.0413(10) Uani 1 1 d .
H5A H 0.9014 1.1313 0.5817 0.062 Uiso 1 1 calc R
H5B H 0.8219 1.0516 0.5252 0.062 Uiso 1 1 calc R
H5C H 0.9728 1.0122 0.5854 0.062 Uiso 1 1 calc R
C6 C 0.5766(6) 0.8444(2) 0.58297(17) 0.0269(7) Uani 1 1 d .
C7 C 0.6403(6) 0.8431(3) 0.51533(18) 0.0329(8) Uani 1 1 d .
H7 H 0.6611 0.9066 0.4920 0.040 Uiso 1 1 calc R
C8 C 0.5497(8) 0.7500 0.6157(2) 0.0268(10) Uani 1 2 d S
H8 H 0.5115 0.7500 0.6621 0.032 Uiso 1 2 calc SR
C9 C 0.6730(9) 0.7500 0.4823(3) 0.0365(13) Uani 1 2 d S
H9 H 0.7182 0.7500 0.4366 0.044 Uiso 1 2 calc SR

loop_
_atom_site_aniso_label
_atom_site_aniso_U_11
_atom_site_aniso_U_22
_atom_site_aniso_U_33
_atom_site_aniso_U_23
_atom_site_aniso_U_13
_atom_site_aniso_U_12
Cu1 0.0469(5) 0.0176(4) 0.0416(4) 0.000 0.0004(3) 0.000
Cl1 0.0307(6) 0.0295(6) 0.0333(7) 0.000 -0.0008(5) 0.000
N1 0.0368(16) 0.0190(14) 0.0370(16) -0.0020(13) 0.0032(14) -0.0008(13)
C1 0.0346(19) 0.0203(17) 0.038(2) 0.0001(15) 0.0042(16) 0.0004(15)
N2 0.0393(17) 0.0206(15) 0.0402(18) -0.0057(13) 0.0111(14) 0.0013(13)
C2 0.0352(19) 0.0154(15) 0.0293(18) 0.0012(13) -0.0006(15) 0.0008(14)
C3 0.0353(19) 0.0200(16) 0.0268(17) -0.0004(14) 0.0000(14) 0.0020(15)
C4 0.043(2) 0.032(2) 0.065(3) -0.0034(19) 0.016(2) -0.0054(18)
C5 0.045(2) 0.034(2) 0.045(2) -0.0051(18) 0.0109(18) -0.0105(18)
C6 0.0342(18) 0.0180(16) 0.0286(18) -0.0019(14) -0.0013(14) -0.0005(15)
C7 0.048(2) 0.0213(17) 0.0295(19) 0.0029(14) 0.0004(16) -0.0017(16)
C8 0.034(3) 0.023(2) 0.024(2) 0.000 0.004(2) 0.000
C9 0.053(3) 0.027(3) 0.029(3) 0.000 0.004(2) 0.000

loop_
_atom_type_symbol
_atom_type_description
_atom_type_scat_dispersion_real
_atom_type_scat_dispersion_imag
_atom_type_scat_source
C C 0.0033 0.0016 'International Tables Vol C Tables 4.2.6.8 and 6.1.1.4'
H H 0.0000 0.0000 'International Tables Vol C Tables 4.2.6.8 and 6.1.1.4'
N N 0.0061 0.0033 'International Tables Vol C Tables 4.2.6.8 and 6.1.1.4'
Cu Cu 0.3201 1.2651 'International Tables Vol C Tables 4.2.6.8 and 6.1.1.4'
Cl Cl 0.1484 0.1585 'International Tables Vol C Tables 4.2.6.8 and 6.1.1.4'

loop_
_geom_angle_atom_site_label_1
_geom_angle_atom_site_label_2
_geom_angle_atom_site_label_3
_geom_angle
_geom_angle_site_symmetry_1
_geom_angle_site_symmetry_3
N1 Cu1 N1 136.08(18) . 7_585
N1 Cu1 Cl1 108.54(9) . .
N1 Cu1 Cl1 108.54(9) 7_585 .
N1 Cu1 Cl1 99.38(9) . 2_476
N1 Cu1 Cl1 99.38(9) 7_585 2_476
Cl1 Cu1 Cl1 95.93(4) . 2_476
Cu1 Cl1 Cu1 116.89(5) . 2_576
C3 N1 N2 105.5(3) . .
C3 N1 Cu1 134.1(3) . .
N2 N1 Cu1 120.2(2) . .
N2 C1 C2 106.7(3) . .
N2 C1 C4 120.5(3) . .
C2 C1 C4 132.8(3) . .
C1 N2 N1 112.1(3) . .
C1 N2 H2 124.0 . .
N1 N2 H2 124.0 . .
C1 C2 C3 104.8(3) . .
C1 C2 C6 126.8(3) . .
C3 C2 C6 128.4(3) . .
N1 C3 C2 110.9(3) . .
N1 C3 C5 119.4(3) . .
C2 C3 C5 129.6(3) . .
C1 C4 H4A 109.5 . .
C1 C4 H4B 109.5 . .
H4A C4 H4B 109.5 . .
C1 C4 H4C 109.5 . .
H4A C4 H4C 109.5 . .
H4B C4 H4C 109.5 . .
C3 C5 H5A 109.5 . .
C3 C5 H5B 109.5 . .
H5A C5 H5B 109.5 . .
C3 C5 H5C 109.5 . .
H5A C5 H5C 109.5 . .
H5B C5 H5C 109.5 . .
C8 C6 C7 118.2(3) . .
C8 C6 C2 121.3(3) . .
C7 C6 C2 120.5(3) . .
C9 C7 C6 120.4(3) . .
C9 C7 H7 119.8 . .
C6 C7 H7 119.8 . .
C6 C8 C6 122.2(4) 7_575 .
C6 C8 H8 118.9 7_575 .
C6 C8 H8 118.9 . .
C7 C9 C7 120.5(5) 7_575 .
C7 C9 H9 119.8 7_575 .
C7 C9 H9 119.8 . .

loop_
_geom_bond_atom_site_label_1
_geom_bond_atom_site_label_2
_geom_bond_distance
_geom_bond_site_symmetry_2
Cu1 N1 1.969(3) .
Cu1 N1 1.969(3) 7_585
Cu1 Cl1 2.4136(15) .
Cu1 Cl1 2.5340(14) 2_476
Cl1 Cu1 2.5340(14) 2_576
N1 C3 1.322(4) .
N1 N2 1.353(4) .
C1 N2 1.344(5) .
C1 C2 1.384(5) .
C1 C4 1.493(5) .
N2 H2 0.8800 .
C2 C3 1.409(5) .
C2 C6 1.474(4) .
C3 C5 1.492(5) .
C4 H4A 0.9800 .
C4 H4B 0.9800 .
C4 H4C 0.9800 .
C5 H5A 0.9800 .
C5 H5B 0.9800 .
C5 H5C 0.9800 .
C6 C8 1.391(4) .
C6 C7 1.400(5) .
C7 C9 1.385(4) .
C7 H7 0.9500 .
C8 C6 1.391(4) 7_575
C8 H8 0.9500 .
C9 C7 1.385(4) 7_575
C9 H9 0.9500 .
